data_4077354
loop_
_publ_author_name
'Jung, Hyun Min'
'Shin, Seung Tae'
'Kim, Yu Hwan'
'Kim, Mahn-Joo'
'Park, Jaiwook'

_publ_section_title
;
 X-ray Structure and Reactivity of
 (\h4-tetraphenylcyclopentadienone)(CO)2Ru(HOCHMe2):&#x00A0; Unexpected
 Stability of the Neutral 2-Propanol&#x2212;Ruthenium(0) Complex with
 Respect to \b-Hydride Elimination
;
_journal_issue 16
_journal_name_full Organometallics
_journal_page_first 3370
_journal_paper_doi 10.1021/om0103198
_journal_volume 20
_journal_year 2001
_chemical_formula_sum 'C34 H28 O4 Ru'
_chemical_formula_weight 601.63
_chemical_name_systematic
;
 ?
;
_space_group_IT_number 14
_symmetry_cell_setting monoclinic
_symmetry_space_group_name_Hall '-P 2yn'
_symmetry_space_group_name_H-M 'P 1 21/n 1'
_atom_sites_solution_hydrogens geom
_atom_sites_solution_primary direct
_atom_sites_solution_secondary difmap
_audit_creation_method SHELXL-97
_cell_angle_alpha 90.00
_cell_angle_beta 94.4370(10)
_cell_angle_gamma 90.00
_cell_formula_units_Z 4
_cell_length_a 12.09390(10)
_cell_length_b 9.98720(10)
_cell_length_c 23.5615(2)
_cell_measurement_temperature 203(2)
_cell_volume 2837.33(4)
_computing_cell_refinement 'Bruker SMART'
_computing_data_collection 'Bruker SMART'
_computing_data_reduction 'Bruker SHELXTL'
_computing_molecular_graphics 'Bruker SHELXTL'
_computing_publication_material 'Bruker SHELXTL'
_computing_structure_refinement 'SHELXL-97 (Sheldrick, 1997)'
_computing_structure_solution 'SHELXS-97 (Sheldrick, 1990)'
_diffrn_ambient_temperature 203(2)
_diffrn_measured_fraction_theta_full 0.985
_diffrn_measured_fraction_theta_max 0.985
_diffrn_measurement_device_type 'CCD area detector'
_diffrn_measurement_method 'phi and omega scans'
_diffrn_radiation_monochromator graphite
_diffrn_radiation_source 'fine-focus sealed tube'
_diffrn_radiation_type MoK\a
_diffrn_radiation_wavelength 0.71073
_diffrn_reflns_av_R_equivalents 0.0289
_diffrn_reflns_av_sigmaI/netI 0.0274
_diffrn_reflns_limit_h_max 12
_diffrn_reflns_limit_h_min -13
_diffrn_reflns_limit_k_max 11
_diffrn_reflns_limit_k_min -9
_diffrn_reflns_limit_l_max 25
_diffrn_reflns_limit_l_min -27
_diffrn_reflns_number 11160
_diffrn_reflns_theta_full 24.13
_diffrn_reflns_theta_max 24.13
_diffrn_reflns_theta_min 1.73
_exptl_absorpt_coefficient_mu 0.589
_exptl_absorpt_correction_type none
_exptl_crystal_colour yellow
_exptl_crystal_density_diffrn 1.408
_exptl_crystal_density_method 'not measured'
_exptl_crystal_description block
_exptl_crystal_F_000 1232
_exptl_crystal_size_max 0.25
_exptl_crystal_size_mid 0.30
_exptl_crystal_size_min 0.40
_refine_diff_density_max 0.354
_refine_diff_density_min -0.665
_refine_diff_density_rms 0.109
_refine_ls_extinction_method none
_refine_ls_goodness_of_fit_ref 1.123
_refine_ls_hydrogen_treatment mixed
_refine_ls_matrix_type full
_refine_ls_number_parameters 354
_refine_ls_number_reflns 4450
_refine_ls_number_restraints 0
_refine_ls_restrained_S_all 1.123
_refine_ls_R_factor_all 0.0334
_refine_ls_R_factor_gt 0.0298
_refine_ls_shift/su_max 0.120
_refine_ls_shift/su_mean 0.002
_refine_ls_structure_factor_coef Fsqd
_refine_ls_weighting_details 'calc w=1/[\s^2^(Fo^2^)+(0.0469P)^2^+2.2169P] where P=(Fo^2^+2Fc^2^)/3'
_refine_ls_weighting_scheme calc
_refine_ls_wR_factor_gt 0.0837
_refine_ls_wR_factor_ref 0.0874
_reflns_number_gt 4082
_reflns_number_total 4450
_reflns_threshold_expression >2sigma(I)
_cod_data_source_file om0103198.cif
_cod_data_source_block xc646
_cod_depositor_comments
;
The following automatic conversions were performed:

'_symmetry_cell_setting' value 'Monoclinic' changed to 'monoclinic'
according to /home/saulius/struct/CIF-dictionaries/cif_core.dic
dictionary named 'cif_core.dic' version 2.4.2 from 2011-04-26.

Automatic conversion script
Id: cif_fix_values 1715 2011-07-08 13:25:40Z adriana 
;
_cod_original_sg_symbol_H-M P2(1)/n
_cod_database_code 4077354

loop_
_symmetry_equiv_pos_as_xyz
'x, y, z'
'-x+1/2, y+1/2, -z+1/2'
'-x, -y, -z'
'x-1/2, -y-1/2, z-1/2'

loop_
_atom_site_label
_atom_site_type_symbol
_atom_site_fract_x
_atom_site_fract_y
_atom_site_fract_z
_atom_site_U_iso_or_equiv
_atom_site_adp_type
_atom_site_occupancy
_atom_site_symmetry_multiplicity
_atom_site_calc_flag
_atom_site_refinement_flags
Ru1 Ru 0.108531(16) 0.70191(2) 0.822620(8) 0.02087(10) Uani 1 1 d .
O1 O 0.21808(16) 0.99737(19) 0.79124(8) 0.0320(4) Uani 1 1 d .
O2 O -0.12735(18) 0.5984(2) 0.81046(10) 0.0481(6) Uani 1 1 d .
O3 O 0.18391(19) 0.4123(2) 0.83076(10) 0.0446(5) Uani 1 1 d .
O4 O 0.14376(19) 0.7250(2) 0.73340(9) 0.0435(5) Uani 1 1 d .
H4A H 0.188(2) 0.826(4) 0.73410(10) 0.052 Uiso 0.49(5) 1 calc PR
H4B H 0.207(3) 0.654(3) 0.7205(6) 0.052 Uiso 0.51(5) 1 d PR
C1 C 0.1868(2) 0.9256(3) 0.83092(11) 0.0254(6) Uani 1 1 d .
C2 C 0.2511(2) 0.8213(3) 0.86210(11) 0.0239(6) Uani 1 1 d .
C3 C 0.1856(2) 0.7677(3) 0.90567(11) 0.0224(5) Uani 1 1 d .
C4 C 0.0758(2) 0.8224(3) 0.89715(11) 0.0225(6) Uani 1 1 d .
C5 C 0.0737(2) 0.9139(2) 0.84931(11) 0.0235(5) Uani 1 1 d .
C6 C 0.3746(2) 0.8084(3) 0.86331(13) 0.0303(7) Uani 1 1 d .
C7 C 0.4288(3) 0.7417(4) 0.82212(15) 0.0473(8) Uani 1 1 d .
H7A H 0.3877 0.7049 0.7904 0.057 Uiso 1 1 calc R
C8 C 0.5437(3) 0.7289(5) 0.82729(19) 0.0645(12) Uani 1 1 d .
H8A H 0.5795 0.6814 0.7996 0.077 Uiso 1 1 calc R
C9 C 0.6050(3) 0.7852(4) 0.8727(2) 0.0629(12) Uani 1 1 d .
H9A H 0.6827 0.7774 0.8757 0.075 Uiso 1 1 calc R
C10 C 0.5525(3) 0.8529(4) 0.91356(19) 0.0616(10) Uani 1 1 d .
H10A H 0.5942 0.8917 0.9447 0.074 Uiso 1 1 calc R
C11 C 0.4380(3) 0.8642(3) 0.90896(15) 0.0455(8) Uani 1 1 d .
H11A H 0.4026 0.9105 0.9372 0.055 Uiso 1 1 calc R
C12 C 0.2335(2) 0.6861(3) 0.95467(12) 0.0244(6) Uani 1 1 d .
C13 C 0.3077(2) 0.5823(3) 0.94680(12) 0.0276(6) Uani 1 1 d .
H13A H 0.3242 0.5590 0.9097 0.033 Uiso 1 1 calc R
C14 C 0.3575(2) 0.5131(3) 0.99270(13) 0.0341(7) Uani 1 1 d .
H14A H 0.4068 0.4427 0.9866 0.041 Uiso 1 1 calc R
C15 C 0.3353(3) 0.5469(3) 1.04729(14) 0.0455(8) Uani 1 1 d .
H15A H 0.3695 0.5002 1.0785 0.055 Uiso 1 1 calc R
C16 C 0.2623(3) 0.6499(4) 1.05586(13) 0.0459(8) Uani 1 1 d .
H16A H 0.2474 0.6732 1.0931 0.055 Uiso 1 1 calc R
C17 C 0.2107(3) 0.7197(3) 1.01013(12) 0.0324(7) Uani 1 1 d .
H17A H 0.1607 0.7892 1.0165 0.039 Uiso 1 1 calc R
C18 C -0.0151(2) 0.8000(2) 0.93573(11) 0.0227(6) Uani 1 1 d .
C19 C -0.0386(2) 0.6720(3) 0.95502(12) 0.0298(6) Uani 1 1 d .
H19A H -0.0021 0.5977 0.9407 0.036 Uiso 1 1 calc R
C20 C -0.1152(2) 0.6530(3) 0.99499(13) 0.0381(7) Uani 1 1 d .
H20A H -0.1293 0.5663 1.0082 0.046 Uiso 1 1 calc R
C21 C -0.1712(3) 0.7621(3) 1.01561(14) 0.0412(8) Uani 1 1 d .
H21A H -0.2225 0.7497 1.0432 0.049 Uiso 1 1 calc R
C22 C -0.1512(2) 0.8880(3) 0.99545(13) 0.0367(7) Uani 1 1 d .
H22A H -0.1904 0.9616 1.0087 0.044 Uiso 1 1 calc R
C23 C -0.0734(2) 0.9081(3) 0.95564(12) 0.0286(6) Uani 1 1 d .
H23A H -0.0604 0.9948 0.9422 0.034 Uiso 1 1 calc R
C24 C -0.0175(2) 1.0092(3) 0.83218(11) 0.0266(6) Uani 1 1 d .
C25 C -0.1277(2) 0.9707(3) 0.82146(12) 0.0343(7) Uani 1 1 d .
H25A H -0.1465 0.8795 0.8229 0.041 Uiso 1 1 calc R
C26 C -0.2097(3) 1.0640(4) 0.80887(14) 0.0452(8) Uani 1 1 d .
H26A H -0.2836 1.0362 0.8014 0.054 Uiso 1 1 calc R
C27 C -0.1835(3) 1.1977(4) 0.80721(16) 0.0517(10) Uani 1 1 d .
H27A H -0.2394 1.2615 0.7987 0.062 Uiso 1 1 calc R
C28 C -0.0754(3) 1.2378(4) 0.81805(16) 0.0532(9) Uani 1 1 d .
H28A H -0.0577 1.3293 0.8171 0.064 Uiso 1 1 calc R
C29 C 0.0081(3) 1.1445(3) 0.83042(13) 0.0380(7) Uani 1 1 d .
H29A H 0.0820 1.1730 0.8376 0.046 Uiso 1 1 calc R
C30 C -0.0381(2) 0.6368(3) 0.81194(11) 0.0290(6) Uani 1 1 d .
C31 C 0.1582(2) 0.5226(3) 0.82571(11) 0.0285(6) Uani 1 1 d .
C32 C 0.0524(3) 0.7239(3) 0.68671(12) 0.0372(7) Uani 1 1 d .
H32A H 0.0062 0.6436 0.6916 0.045 Uiso 1 1 calc R
C33 C 0.0985(3) 0.7160(4) 0.62839(14) 0.0488(9) Uani 1 1 d .
H33A H 0.1438 0.6362 0.6264 0.073 Uiso 1 1 calc R
H33B H 0.1435 0.7946 0.6226 0.073 Uiso 1 1 calc R
H33C H 0.0377 0.7123 0.5991 0.073 Uiso 1 1 calc R
C34 C -0.0197(3) 0.8463(5) 0.69158(15) 0.0626(11) Uani 1 1 d .
H34A H -0.0479 0.8485 0.7290 0.094 Uiso 1 1 calc R
H34B H -0.0813 0.8426 0.6627 0.094 Uiso 1 1 calc R
H34C H 0.0238 0.9262 0.6862 0.094 Uiso 1 1 calc R

loop_
_atom_site_aniso_label
_atom_site_aniso_U_11
_atom_site_aniso_U_22
_atom_site_aniso_U_33
_atom_site_aniso_U_23
_atom_site_aniso_U_13
_atom_site_aniso_U_12
Ru1 0.02255(15) 0.02123(15) 0.01916(15) 0.00085(7) 0.00370(9) -0.00011(7)
O1 0.0357(11) 0.0293(10) 0.0321(11) 0.0098(9) 0.0106(8) -0.0047(8)
O2 0.0322(13) 0.0515(14) 0.0601(15) -0.0013(11) 0.0005(10) -0.0122(11)
O3 0.0528(14) 0.0267(12) 0.0547(14) 0.0012(10) 0.0065(11) 0.0062(10)
O4 0.0473(14) 0.0508(14) 0.0328(12) 0.0014(10) 0.0058(10) 0.0000(11)
C1 0.0272(14) 0.0233(14) 0.0258(14) -0.0021(11) 0.0028(11) -0.0038(11)
C2 0.0235(14) 0.0227(13) 0.0257(14) -0.0004(11) 0.0038(11) -0.0010(10)
C3 0.0251(14) 0.0227(13) 0.0197(13) -0.0027(10) 0.0027(10) -0.0005(11)
C4 0.0271(14) 0.0223(13) 0.0182(13) -0.0023(10) 0.0035(11) -0.0028(11)
C5 0.0297(14) 0.0213(13) 0.0198(13) 0.0009(10) 0.0040(10) 0.0000(11)
C6 0.0258(15) 0.0301(15) 0.0360(17) 0.0093(12) 0.0082(12) -0.0032(11)
C7 0.0352(18) 0.069(2) 0.0392(19) 0.0069(18) 0.0123(14) 0.0084(17)
C8 0.039(2) 0.089(3) 0.069(3) 0.020(2) 0.029(2) 0.019(2)
C9 0.0219(18) 0.079(3) 0.089(3) 0.030(2) 0.0101(19) 0.0010(17)
C10 0.0306(18) 0.068(3) 0.083(3) 0.006(2) -0.0129(18) -0.0089(18)
C11 0.0325(17) 0.0456(19) 0.058(2) -0.0043(16) -0.0013(15) -0.0047(14)
C12 0.0230(14) 0.0254(14) 0.0246(14) 0.0007(11) 0.0011(11) -0.0037(10)
C13 0.0236(13) 0.0306(14) 0.0288(15) 0.0003(11) 0.0037(11) -0.0026(11)
C14 0.0276(15) 0.0335(15) 0.0402(17) 0.0037(13) -0.0040(12) 0.0015(12)
C15 0.052(2) 0.0457(19) 0.0355(18) 0.0094(15) -0.0159(15) 0.0027(16)
C16 0.061(2) 0.053(2) 0.0227(16) -0.0024(14) -0.0046(14) 0.0076(17)
C17 0.0391(17) 0.0320(15) 0.0254(15) -0.0052(12) -0.0016(12) 0.0053(12)
C18 0.0203(14) 0.0286(15) 0.0193(13) 0.0017(10) 0.0015(10) -0.0016(10)
C19 0.0278(15) 0.0290(14) 0.0330(16) 0.0025(12) 0.0059(12) 0.0013(12)
C20 0.0365(17) 0.0379(17) 0.0410(18) 0.0104(14) 0.0100(13) -0.0038(14)
C21 0.0361(18) 0.0525(19) 0.0373(18) -0.0013(15) 0.0185(14) -0.0054(15)
C22 0.0337(16) 0.0408(17) 0.0369(17) -0.0068(14) 0.0124(13) 0.0009(13)
C23 0.0298(14) 0.0296(14) 0.0268(15) -0.0029(12) 0.0045(11) -0.0003(12)
C24 0.0334(15) 0.0287(14) 0.0182(13) 0.0008(11) 0.0057(11) 0.0059(12)
C25 0.0343(16) 0.0375(17) 0.0313(16) 0.0018(13) 0.0043(12) 0.0047(13)
C26 0.0349(17) 0.065(2) 0.0355(17) 0.0043(16) 0.0019(13) 0.0179(16)
C27 0.058(2) 0.056(2) 0.042(2) 0.0074(15) 0.0084(17) 0.0333(18)
C28 0.068(3) 0.0320(17) 0.060(2) 0.0068(16) 0.0094(19) 0.0153(17)
C29 0.0438(18) 0.0266(15) 0.0443(18) 0.0044(13) 0.0070(14) 0.0054(13)
C30 0.0332(17) 0.0308(15) 0.0230(14) 0.0004(11) 0.0015(11) 0.0005(12)
C31 0.0276(15) 0.0332(16) 0.0248(14) -0.0006(12) 0.0027(11) -0.0044(12)
C32 0.0398(18) 0.0486(18) 0.0230(15) 0.0027(13) 0.0006(13) -0.0099(14)
C33 0.065(2) 0.054(2) 0.0277(18) -0.0012(14) 0.0045(16) -0.0048(17)
C34 0.051(2) 0.102(3) 0.0343(19) 0.008(2) -0.0021(16) 0.026(2)

loop_
_atom_type_symbol
_atom_type_description
_atom_type_scat_dispersion_real
_atom_type_scat_dispersion_imag
_atom_type_scat_source
C C 0.0033 0.0016 'International Tables Vol C Tables 4.2.6.8 and 6.1.1.4'
H H 0.0000 0.0000 'International Tables Vol C Tables 4.2.6.8 and 6.1.1.4'
O O 0.0106 0.0060 'International Tables Vol C Tables 4.2.6.8 and 6.1.1.4'
Ru Ru -1.2594 0.8363 'International Tables Vol C Tables 4.2.6.8 and 6.1.1.4'

loop_
_geom_angle_atom_site_label_1
_geom_angle_atom_site_label_2
_geom_angle_atom_site_label_3
_geom_angle
C30 Ru1 C31 88.35(12)
C30 Ru1 O4 99.15(10)
C31 Ru1 O4 92.99(10)
C30 Ru1 C4 94.01(11)
C31 Ru1 C4 124.52(11)
O4 Ru1 C4 140.60(9)
C30 Ru1 C3 123.38(10)
C31 Ru1 C3 97.90(11)
O4 Ru1 C3 136.17(9)
C4 Ru1 C3 38.16(10)
C30 Ru1 C2 157.58(11)
C31 Ru1 C2 104.88(11)
O4 Ru1 C2 98.16(9)
C4 Ru1 C2 63.60(10)
C3 Ru1 C2 38.02(10)
C30 Ru1 C5 99.58(11)
C31 Ru1 C5 160.79(11)
O4 Ru1 C5 102.88(9)
C4 Ru1 C5 38.02(9)
C3 Ru1 C5 63.12(9)
C2 Ru1 C5 62.56(9)
C30 Ru1 C1 133.17(10)
C31 Ru1 C1 138.46(10)
O4 Ru1 C1 82.91(9)
C4 Ru1 C1 61.55(9)
C3 Ru1 C1 61.19(9)
C2 Ru1 C1 36.25(9)
C5 Ru1 C1 36.38(9)
C32 O4 Ru1 121.15(18)
O1 C1 C2 126.9(2)
O1 C1 C5 127.1(2)
C2 C1 C5 105.4(2)
O1 C1 Ru1 126.98(19)
C2 C1 Ru1 64.79(14)
C5 C1 Ru1 65.47(13)
C3 C2 C1 108.7(2)
C3 C2 C6 123.7(2)
C1 C2 C6 124.1(2)
C3 C2 Ru1 69.62(14)
C1 C2 Ru1 78.96(15)
C6 C2 Ru1 134.20(19)
C4 C3 C2 108.1(2)
C4 C3 C12 127.9(2)
C2 C3 C12 123.4(2)
C4 C3 Ru1 70.46(14)
C2 C3 Ru1 72.37(15)
C12 C3 Ru1 129.52(18)
C3 C4 C5 108.0(2)
C3 C4 C18 125.0(2)
C5 C4 C18 126.6(2)
C3 C4 Ru1 71.38(14)
C5 C4 Ru1 73.52(14)
C18 C4 Ru1 126.30(17)
C4 C5 C1 108.5(2)
C4 C5 C24 125.6(2)
C1 C5 C24 123.7(2)
C4 C5 Ru1 68.46(14)
C1 C5 Ru1 78.15(14)
C24 C5 Ru1 132.41(19)
C7 C6 C11 118.3(3)
C7 C6 C2 123.6(3)
C11 C6 C2 118.0(3)
C6 C7 C8 120.4(4)
C9 C8 C7 120.4(4)
C10 C9 C8 119.8(3)
C9 C10 C11 120.0(4)
C10 C11 C6 121.1(3)
C13 C12 C17 118.6(3)
C13 C12 C3 121.2(2)
C17 C12 C3 120.0(2)
C14 C13 C12 121.0(3)
C15 C14 C13 120.2(3)
C14 C15 C16 119.5(3)
C15 C16 C17 120.9(3)
C16 C17 C12 119.7(3)
C23 C18 C19 118.7(2)
C23 C18 C4 120.3(2)
C19 C18 C4 120.9(2)
C20 C19 C18 120.8(3)
C19 C20 C21 120.0(3)
C22 C21 C20 119.6(3)
C21 C22 C23 120.7(3)
C18 C23 C22 120.2(3)
C29 C24 C25 118.4(3)
C29 C24 C5 117.9(3)
C25 C24 C5 123.5(3)
C26 C25 C24 121.1(3)
C27 C26 C25 120.0(3)
C28 C27 C26 119.8(3)
C27 C28 C29 120.7(3)
C24 C29 C28 120.0(3)
O2 C30 Ru1 174.1(2)
O3 C31 Ru1 175.2(2)
O4 C32 C34 109.6(3)
O4 C32 C33 111.2(3)
C34 C32 C33 111.3(3)

loop_
_geom_bond_atom_site_label_1
_geom_bond_atom_site_label_2
_geom_bond_distance
Ru1 C30 1.887(3)
Ru1 C31 1.888(3)
Ru1 O4 2.189(2)
Ru1 C4 2.190(3)
Ru1 C3 2.202(3)
Ru1 C2 2.239(3)
Ru1 C5 2.257(3)
Ru1 C1 2.429(3)
O1 C1 1.259(3)
O2 C30 1.143(3)
O3 C31 1.149(3)
O4 C32 1.497(4)
C1 C2 1.463(4)
C1 C5 1.472(4)
C2 C3 1.447(4)
C2 C6 1.498(4)
C3 C4 1.436(4)
C3 C12 1.493(4)
C4 C5 1.450(4)
C4 C18 1.497(4)
C5 C24 1.488(4)
C6 C7 1.383(5)
C6 C11 1.388(5)
C7 C8 1.391(5)
C8 C9 1.374(6)
C9 C10 1.372(6)
C10 C11 1.386(5)
C12 C13 1.393(4)
C12 C17 1.397(4)
C13 C14 1.382(4)
C14 C15 1.376(5)
C15 C16 1.380(5)
C16 C17 1.390(4)
C18 C23 1.391(4)
C18 C19 1.393(4)
C19 C20 1.384(4)
C20 C21 1.391(5)
C21 C22 1.372(5)
C22 C23 1.393(4)
C24 C29 1.388(4)
C24 C25 1.392(4)
C25 C26 1.375(4)
C26 C27 1.374(5)
C27 C28 1.372(6)
C28 C29 1.388(5)
C32 C34 1.511(5)
C32 C33 1.524(4)
